data_1508062
loop_
_publ_author_name
'Shimomura, Satoru'
'Higuchi, Masakazu'
'Matsuda, Ryotaro'
'Yoneda, Ko'
'Hijikata, Yuh'
'Kubota, Yoshiki'
'Mita, Yoshimi'
'Kim, Jungeun'
'Takata, Masaki'
'Kitagawa, Susumu'

_publ_section_title
;
 Selective sorption of oxygen and nitric oxide by an electron-donating
 flexible porous coordination polymer.
;
_journal_issue 8
_journal_name_full 'Nature chemistry'
_journal_page_first 633
_journal_page_last 637
_journal_paper_doi 10.1038/nchem.684
_journal_volume 2
_journal_year 2010
_chemical_formula_moiety 'C41 H20 N11 Zn '
_chemical_formula_sum 'C41 H20 N11 Zn'
_chemical_formula_weight 732.06
_space_group_IT_number 49
_symmetry_cell_setting orthorhombic
_symmetry_Int_Tables_number 49
_symmetry_space_group_name_Hall '-P 2 2c'
_symmetry_space_group_name_H-M 'P c c m'
_cell_angle_alpha 90.0000
_cell_angle_beta 90.0000
_cell_angle_gamma 90.0000
_cell_formula_units_Z 2
_cell_length_a 11.4341(13)
_cell_length_b 12.5791(14)
_cell_length_c 14.7759(14)
_cell_measurement_reflns_used 7151
_cell_measurement_temperature 223.1
_cell_measurement_theta_max 27.5
_cell_measurement_theta_min 3.3
_cell_volume 2125.2(4)
_computing_cell_refinement CrystalClear
_computing_data_collection CrystalClear
_computing_data_reduction CrystalStructure
_computing_publication_material 'CrystalStructure 3.8'
_computing_structure_refinement CRYSTALS
_computing_structure_solution SHELXS97
_diffrn_ambient_temperature 223.1
_diffrn_detector_area_resol_mean 7.31
_diffrn_measured_fraction_theta_full 0.996
_diffrn_measured_fraction_theta_max 0.996
_diffrn_measurement_device_type 'Rigaku Mercury'
_diffrn_measurement_method \w
_diffrn_radiation_type 'Mo K\a'
_diffrn_radiation_wavelength 0.71070
_diffrn_reflns_av_R_equivalents 0.020
_diffrn_reflns_limit_h_max 14
_diffrn_reflns_limit_h_min -14
_diffrn_reflns_limit_k_max 16
_diffrn_reflns_limit_k_min -16
_diffrn_reflns_limit_l_max 14
_diffrn_reflns_limit_l_min -19
_diffrn_reflns_number 18032
_diffrn_reflns_theta_full 27.48
_diffrn_reflns_theta_max 27.48
_exptl_absorpt_coefficient_mu 0.618
_exptl_absorpt_correction_T_max 0.000
_exptl_absorpt_correction_T_min 0.000
_exptl_absorpt_correction_type none
_exptl_crystal_colour colorless
_exptl_crystal_density_diffrn 1.144
_exptl_crystal_density_method 'not measured'
_exptl_crystal_description prism
_exptl_crystal_F_000 746.00
_exptl_crystal_size_max 0.20
_exptl_crystal_size_mid 0.20
_exptl_crystal_size_min 0.20
_refine_diff_density_max 1.66
_refine_diff_density_min -0.37
_refine_ls_extinction_method none
_refine_ls_goodness_of_fit_ref 0.852
_refine_ls_hydrogen_treatment refall
_refine_ls_number_parameters 148
_refine_ls_number_reflns 2223
_refine_ls_R_factor_gt 0.0711
_refine_ls_shift/su_max 0.0000
_refine_ls_structure_factor_coef F
_refine_ls_weighting_details
;
    Chebychev polynomial with 3 parameters (Carruthers & Watkin, 1979)
    12.6919    9.6812    8.6356
;
_refine_ls_weighting_scheme calc
_refine_ls_wR_factor_ref 0.0814
_reflns_number_gt 2201
_reflns_number_total 2527
_reflns_threshold_expression F^2^>2.0\s(F^2^)
_cod_data_source_file nchem.684-s2.cif
_cod_data_source_block '__ZnTCNQ-TCNQbpy_benzonitr'
_cod_original_formula_sum 'C41 H20 N11 Zn '
_cod_database_code 1508062

loop_
_symmetry_equiv_pos_site_id
_symmetry_equiv_pos_as_xyz
1 +X,+Y,+Z
2 -X,+Y,1/2+Z
3 +X,-Y,1/2+Z
4 -X,-Y,+Z
5 -X,-Y,-Z
6 +X,-Y,1/2-Z
7 -X,+Y,1/2-Z
8 +X,+Y,-Z

loop_
_atom_site_label
_atom_site_type_symbol
_atom_site_fract_x
_atom_site_fract_y
_atom_site_fract_z
_atom_site_U_iso_or_equiv
_atom_site_adp_type
_atom_site_occupancy
_atom_site_symmetry_multiplicity
_atom_site_calc_flag
_atom_site_refinement_flags
Zn(1) Zn 0.5000 0.5000 0.2500 0.02816(15) Uani 1.00 4 d S
N(1) N 0.3103(2) 0.5000 0.2500 0.0312(6) Uani 1.00 2 d S
N(2) N 0.50101(13) 0.37981(18) 0.14765(16) 0.0383(5) Uani 1.00 1 d .
N(3) N 0.9108(3) -0.1408(2) 0.1447(2) 0.0871(11) Uani 1.00 1 d .
N(4) N 0.2584(12) 0.3028(11) 0.0000 0.101(3) Uani 0.50 2 d SP
C(1) C 0.0649(2) 0.5000 0.2500 0.0287(7) Uani 1.00 2 d S
C(2) C 0.12814(18) 0.40778(17) 0.23187(17) 0.0356(4) Uani 1.00 1 d .
C(3) C 0.24978(19) 0.41168(18) 0.23201(17) 0.0363(4) Uani 1.00 1 d .
C(4) C 0.53842(17) 0.34899(16) 0.08035(14) 0.0328(4) Uani 1.00 1 d .
C(5) C 0.5852(2) 0.3106(2) 0.0000 0.0346(6) Uani 1.00 2 d S
C(6) C 0.6764(2) 0.2300(2) 0.0000 0.0375(7) Uani 1.00 2 d S
C(7) C 0.7207(2) 0.1889(2) 0.08133(16) 0.0486(6) Uani 1.00 1 d .
C(8) C 0.8014(2) 0.1066(2) 0.08143(19) 0.0518(6) Uani 1.00 1 d .
C(9) C 0.8417(3) 0.0648(2) 0.0000 0.0474(8) Uani 1.00 2 d S
C(10) C 0.9340(3) -0.0236(2) 0.0000 0.0496(9) Uani 1.00 2 d S
C(11) C 0.9214(2) -0.0907(2) 0.0810(2) 0.0519(6) Uani 1.00 1 d .
C(12) C -0.0265(8) 0.3929(6) 0.000000(10) 0.091(2) Uani 1.00 2 d S
C(13) C 0.0909(6) 0.4275(5) 0.0000 0.0833(19) Uani 1.00 2 d S
C(14) C 0.1148(6) 0.5359(6) 0.000000(10) 0.088(2) Uani 1.00 2 d S
C(15) C 0.1809(9) 0.3606(8) 0.0000 0.066(2) Uani 0.50 2 d SP
H(1) H 0.6967 0.2179 0.1361 0.058 Uiso 1.00 1 c R
H(2) H 0.8286 0.0791 0.1359 0.062 Uiso 1.00 1 c R
H(3) H 0.0894 0.3444 0.2196 0.043 Uiso 1.00 1 c R
H(4) H 0.2907 0.3496 0.2192 0.044 Uiso 1.00 1 c R
H(5) H -0.0423 0.3203 0.0000 0.109 Uiso 1.00 2 c R
H(6) H 0.1917 0.5599 0.0000 0.106 Uiso 1.00 2 c R

loop_
_atom_site_aniso_label
_atom_site_aniso_U_11
_atom_site_aniso_U_22
_atom_site_aniso_U_33
_atom_site_aniso_U_12
_atom_site_aniso_U_13
_atom_site_aniso_U_23
Zn(1) 0.0178(3) 0.0386(3) 0.0282(3) 0.0000 0.0000 0.0000
N(1) 0.0193(12) 0.0385(13) 0.0357(13) 0.0000 0.0000 -0.0056(7)
N(2) 0.0320(10) 0.0486(11) 0.0345(10) 0.0121(6) -0.0011(5) -0.0094(8)
N(3) 0.087(2) 0.0651(17) 0.109(2) -0.0010(15) 0.0019(18) 0.0303(17)
N(4) 0.101(7) 0.118(8) 0.082(6) -0.007(7) 0.0000 0.0000
C(1) 0.0193(14) 0.0343(13) 0.0326(14) 0.0000 0.0000 -0.0009(8)
C(2) 0.0212(9) 0.0339(10) 0.0516(10) -0.0023(7) -0.0018(8) -0.0072(8)
C(3) 0.0219(9) 0.0361(9) 0.0508(10) 0.0045(7) -0.0001(8) -0.0083(8)
C(4) 0.0263(8) 0.0345(8) 0.0376(10) 0.0081(7) -0.0036(7) -0.0000(7)
C(5) 0.0321(13) 0.0360(13) 0.0356(13) 0.0141(10) 0.0000 0.0000
C(6) 0.0340(13) 0.0409(14) 0.0377(14) 0.0154(11) 0.0000 0.0000
C(7) 0.0492(12) 0.0595(13) 0.0372(11) 0.0275(11) 0.0010(9) 0.0029(9)
C(8) 0.0478(13) 0.0578(13) 0.0497(13) 0.0205(11) -0.0027(10) 0.0073(10)
C(9) 0.0383(16) 0.0415(15) 0.063(2) 0.0120(13) 0.0000 0.0000
C(10) 0.0433(18) 0.0337(14) 0.072(2) 0.0045(14) 0.0000 0.0000
C(11) 0.0410(11) 0.0380(10) 0.0768(18) 0.0109(9) 0.0011(11) 0.0101(11)
C(12) 0.111(4) 0.090(4) 0.072(3) -0.005(4) 0.0000 0.0000
C(13) 0.096(4) 0.105(4) 0.049(2) 0.002(3) 0.0000 0.0000
C(14) 0.094(4) 0.098(4) 0.073(3) -0.014(4) 0.0000 0.0000
C(15) 0.071(5) 0.070(5) 0.056(4) -0.008(4) 0.0000 0.0000

loop_
_atom_type_symbol
_atom_type_description
_atom_type_scat_dispersion_real
_atom_type_scat_dispersion_imag
_atom_type_scat_source
C C 0.003 0.002
;
International Tables for Crystallography
(1992, Vol. C, Tables 4.2.6.8 and 6.1.1.4)
;
H H 0.000 0.000
;
International Tables for Crystallography
(1992, Vol. C, Table 6.1.1.4)
;
N N 0.006 0.003
;
International Tables for Crystallography
(1992, Vol. C, Tables 4.2.6.8 and 6.1.1.4)
;
Zn Zn 0.284 1.430
;
International Tables for Crystallography
(1992, Vol. C, Tables 4.2.6.8 and 6.1.1.4)
;

loop_
_geom_angle_atom_site_label_1
_geom_angle_atom_site_label_2
_geom_angle_atom_site_label_3
_geom_angle
_geom_angle_publ_flag
_geom_angle_site_symmetry_1
_geom_angle_site_symmetry_3
N(1) Zn(1) N(2) 90.31(3) yes . .
N(1) Zn(1) N(2) 89.69(3) yes . 4_665
N(1) Zn(1) N(2) 90.31(3) yes . 6_565
N(1) Zn(1) N(2) 89.69(3) yes . 7_655
N(1) Zn(1) N(2) 89.69(3) yes 4_665 .
N(1) Zn(1) N(2) 90.31(3) yes 4_665 4_665
N(1) Zn(1) N(2) 89.69(3) yes 4_665 6_565
N(1) Zn(1) N(2) 90.31(3) yes 4_665 7_655
N(2) Zn(1) N(2) 89.99(8) yes . 4_665
N(2) Zn(1) N(2) 179.38(5) yes . 6_565
N(2) Zn(1) N(2) 90.02(8) yes . 7_655
N(2) Zn(1) N(2) 90.02(8) yes 4_665 6_565
N(2) Zn(1) N(2) 179.38(5) yes 4_665 7_655
N(2) Zn(1) N(2) 89.99(8) yes 6_565 7_655
Zn(1) N(1) C(3) 121.19(14) yes . .
Zn(1) N(1) C(3) 121.19(14) yes . 6_565
C(3) N(1) C(3) 117.6(2) yes . 6_565
Zn(1) N(2) C(4) 148.43(17) yes . .
C(1) C(1) C(2) 121.27(14) yes 4_565 .
C(1) C(1) C(2) 121.27(14) yes 4_565 6_565
C(2) C(1) C(2) 117.5(2) yes . 6_565
C(1) C(2) C(3) 119.3(2) yes . .
N(1) C(3) C(2) 123.2(2) yes . .
N(2) C(4) C(5) 178.9(2) yes . .
C(4) C(5) C(4) 117.5(2) yes . 8_555
C(4) C(5) C(6) 121.24(13) yes . .
C(4) C(5) C(6) 121.24(13) yes 8_555 .
C(5) C(6) C(7) 121.07(14) yes . .
C(5) C(6) C(7) 121.07(14) yes . 8_555
C(7) C(6) C(7) 117.8(2) yes . 8_555
C(6) C(7) C(8) 121.1(2) yes . .
C(7) C(8) C(9) 120.1(2) yes . .
C(8) C(9) C(8) 119.7(2) yes . 8_555
C(8) C(9) C(10) 120.13(16) yes . .
C(8) C(9) C(10) 120.13(16) yes 8_555 .
C(9) C(10) C(10) 112.1(2) yes . 4_755
C(9) C(10) C(11) 110.4(2) yes . .
C(9) C(10) C(11) 110.4(2) yes . 8_555
C(10) C(10) C(11) 107.5(2) yes 4_755 .
C(10) C(10) C(11) 107.5(2) yes 4_755 8_555
C(11) C(10) C(11) 108.8(2) yes . 8_555
N(3) C(11) C(10) 178.5(3) yes . .
C(13) C(12) C(14) 120.4(7) yes . 4_565
C(12) C(13) C(14) 119.3(6) yes . .
C(12) C(13) C(15) 122.8(7) yes . .
C(14) C(13) C(15) 117.9(7) yes . .
C(12) C(14) C(13) 120.3(7) yes 4_565 .
N(4) C(15) C(13) 179.9(10) yes . .
C(1) C(2) H(3) 120.3(2) no . .
C(3) C(2) H(3) 120.4(2) no . .
N(1) C(3) H(4) 118.6 no . .
C(2) C(3) H(4) 118.3 no . .
C(6) C(7) H(1) 119.6(3) no . .
C(8) C(7) H(1) 119.3(2) no . .
C(7) C(8) H(2) 120.1(3) no . .
C(9) C(8) H(2) 119.8(3) no . .
C(13) C(12) H(5) 119.1 no . .
C(14) C(12) H(5) 120.5 no 4_565 .
C(12) C(14) H(6) 119.4 no 4_565 .
C(13) C(14) H(6) 120.3 no . .

loop_
_geom_bond_atom_site_label_1
_geom_bond_atom_site_label_2
_geom_bond_distance
_geom_bond_publ_flag
_geom_bond_site_symmetry_2
Zn(1) N(1) 2.170(2) yes .
Zn(1) N(1) 2.170(2) yes 4_665
Zn(1) N(2) 2.138(2) yes .
Zn(1) N(2) 2.138(2) yes 4_665
Zn(1) N(2) 2.138(2) yes 6_565
Zn(1) N(2) 2.138(2) yes 7_655
N(1) C(3) 1.335(2) yes .
N(1) C(3) 1.335(2) yes 6_565
N(2) C(4) 1.150(3) yes .
N(3) C(11) 1.140(4) yes .
N(4) C(15) 1.147(17) yes .
C(1) C(1) 1.484(4) yes 4_565
C(1) C(2) 1.393(2) yes .
C(1) C(2) 1.393(2) yes 6_565
C(2) C(3) 1.392(2) yes .
C(4) C(5) 1.389(2) yes .
C(5) C(6) 1.454(4) yes .
C(6) C(7) 1.403(2) yes .
C(6) C(7) 1.403(2) yes 8_555
C(7) C(8) 1.386(3) yes .
C(8) C(9) 1.392(3) yes .
C(9) C(10) 1.533(5) yes .
C(10) C(10) 1.622(5) yes 4_755
C(10) C(11) 1.472(3) yes .
C(10) C(11) 1.472(3) yes 8_555
C(12) C(13) 1.411(11) yes .
C(12) C(14) 1.349(11) yes 4_565
C(13) C(14) 1.391(11) yes .
C(13) C(15) 1.330(13) yes .
C(2) H(3) 0.930(3) no .
C(3) H(4) 0.930 no .
C(7) H(1) 0.930(3) no .
C(8) H(2) 0.930(3) no .
C(12) H(5) 0.930 no .
C(14) H(6) 0.930 no .

loop_
_geom_contact_atom_site_label_1
_geom_contact_atom_site_label_2
_geom_contact_distance
_geom_contact_site_symmetry_2
N(3) N(4) 3.531(11) 4_655
N(4) N(3) 3.531(11) 4_655
N(4) N(3) 3.531(11) 5_655
N(4) C(4) 3.464(13) .
N(4) C(4) 3.464(13) 8_555
N(4) C(11) 3.574(13) 4_655
N(4) C(11) 3.574(13) 5_655
C(1) C(2) 2.508(3) 7_555
C(2) C(2) 2.979(2) 7_555
C(2) C(13) 3.461(2) .
C(2) C(15) 3.529(3) .
C(3) C(15) 3.576(3) .
C(4) N(4) 3.464(13) .
C(9) C(11) 2.979(4) 5_755
C(10) N(3) 3.464(4) 5_755
C(10) C(8) 3.420(4) 5_755
C(10) C(11) 2.497(4) 5_755
C(11) N(4) 3.574(13) 4_655
C(13) C(2) 3.461(2) .
C(13) C(2) 3.461(2) 8_555
C(15) C(2) 3.529(3) .
C(15) C(2) 3.529(3) 8_555
C(15) C(3) 3.576(3) .
C(15) C(3) 3.576(3) 8_555
N(3) H(2) 3.462(4) 6_555
N(3) H(3) 2.789(4) 4_655
N(3) H(5) 3.454 4_655
N(4) H(4) 3.312 .
N(4) H(4) 3.312 8_555
C(1) H(3) 2.674(2) 7_555
C(2) H(3) 2.709(2) 7_555
C(4) H(6) 3.499 4_665
C(5) H(6) 3.026 4_665
C(6) H(5) 3.412 1_655
C(6) H(6) 3.043 4_665
C(7) H(5) 3.395 1_655
C(7) H(6) 3.526 4_665
C(8) H(5) 3.445 1_655
C(9) H(5) 3.477 1_655
C(10) H(2) 3.448(4) 5_755
C(11) H(5) 3.418 4_655
C(12) H(3) 3.557(4) .
C(12) H(3) 3.557(4) 8_555
C(13) H(3) 3.408(3) .
C(13) H(3) 3.408(3) 8_555
C(15) H(3) 3.415(4) .
C(15) H(3) 3.415(4) 8_555
C(15) H(4) 3.476 .
C(15) H(4) 3.476 8_555
H(2) N(3) 3.462(4) 6_555
H(3) N(3) 2.789(4) 4_655
H(3) C(2) 2.709(2) 7_555
H(3) C(12) 3.557(4) .
H(3) C(13) 3.408(3) .
H(3) C(15) 3.415(4) .
H(3) H(3) 2.234(3) 7_555
H(3) H(5) 3.589 .
H(4) N(4) 3.312 .
H(4) C(15) 3.476 .
H(5) N(3) 3.454 4_655
H(5) N(3) 3.454 5_655
H(5) C(6) 3.412 1_455
H(5) C(7) 3.395 1_455
H(5) C(7) 3.395 8_455
H(5) C(8) 3.445 1_455
H(5) C(8) 3.445 8_455
H(5) C(9) 3.477 1_455
H(5) C(11) 3.418 4_655
H(5) C(11) 3.418 5_655
H(5) H(3) 3.589 .
H(5) H(3) 3.589 8_555
H(6) C(4) 3.499 4_665
H(6) C(4) 3.499 5_665
H(6) C(5) 3.026 4_665
H(6) C(6) 3.043 4_665
H(6) C(7) 3.526 4_665
H(6) C(7) 3.526 5_665

loop_
_geom_torsion_atom_site_label_1
_geom_torsion_atom_site_label_2
_geom_torsion_atom_site_label_3
_geom_torsion_atom_site_label_4
_geom_torsion
_geom_torsion_site_symmetry_1
_geom_torsion_site_symmetry_3
_geom_torsion_site_symmetry_4
N(1) Zn(1) N(2) C(4) 134.6(3) . . .
N(2) Zn(1) N(1) C(3) 31.55(13) . . .
N(2) Zn(1) N(1) C(3) -148.45(13) . . 6_565
N(1) Zn(1) N(2) C(4) -45.4(3) . 4_665 4_665
N(2) Zn(1) N(1) C(3) 121.54(13) 4_665 . .
N(2) Zn(1) N(1) C(3) -58.46(13) 4_665 . 6_565
N(1) Zn(1) N(2) C(4) 134.6(3) . 6_565 6_565
N(2) Zn(1) N(1) C(3) -148.45(13) 6_565 . .
N(2) Zn(1) N(1) C(3) 31.55(13) 6_565 . 6_565
N(1) Zn(1) N(2) C(4) -45.4(3) . 7_655 7_655
N(2) Zn(1) N(1) C(3) -58.46(13) 7_655 . .
N(2) Zn(1) N(1) C(3) 121.54(13) 7_655 . 6_565
N(1) Zn(1) N(2) C(4) -45.4(3) 4_665 . .
N(2) Zn(1) N(1) C(3) 121.54(13) . 4_665 4_665
N(1) Zn(1) N(2) C(4) 134.6(3) 4_665 4_665 4_665
N(2) Zn(1) N(1) C(3) 31.55(13) 4_665 4_665 4_665
N(1) Zn(1) N(2) C(4) -45.4(3) 4_665 6_565 6_565
N(2) Zn(1) N(1) C(3) -58.46(13) 6_565 4_665 4_665
N(1) Zn(1) N(2) C(4) 134.6(3) 4_665 7_655 7_655
N(2) Zn(1) N(1) C(3) -148.45(13) 7_655 4_665 4_665
N(2) Zn(1) N(2) C(4) 44.9(3) . 4_665 4_665
N(2) Zn(1) N(2) C(4) 44.9(3) 4_665 . .
N(2) Zn(1) N(2) C(4) -45(8) . 6_565 6_565
N(2) Zn(1) N(2) C(4) -45(8) 6_565 . .
N(2) Zn(1) N(2) C(4) -135.7(3) . 7_655 7_655
N(2) Zn(1) N(2) C(4) -135.7(3) 7_655 . .
N(2) Zn(1) N(2) C(4) -135.7(3) 4_665 6_565 6_565
N(2) Zn(1) N(2) C(4) -135.7(3) 6_565 4_665 4_665
N(2) Zn(1) N(2) C(4) -45(8) 4_665 7_655 7_655
N(2) Zn(1) N(2) C(4) -45(8) 7_655 4_665 4_665
N(2) Zn(1) N(2) C(4) 44.9(3) 6_565 7_655 7_655
N(2) Zn(1) N(2) C(4) 44.9(3) 7_655 6_565 6_565
Zn(1) N(1) C(3) C(2) 179.54(17) . . .
Zn(1) N(1) C(3) C(2) 179.54(17) . 6_565 6_565
C(3) N(1) C(3) C(2) -0.5(3) . 6_565 6_565
C(3) N(1) C(3) C(2) -0.5(3) 6_565 . .
Zn(1) N(2) C(4) C(5) 94(12) . . .
C(1) C(1) C(2) C(3) 179.57(16) 4_565 . .
C(2) C(1) C(1) C(2) -153.99(16) . 4_565 4_565
C(1) C(1) C(2) C(3) 179.57(16) 4_565 6_565 6_565
C(2) C(1) C(1) C(2) 26.01(16) 6_565 4_565 4_565
C(2) C(1) C(2) C(3) -0.4(2) . 6_565 6_565
C(2) C(1) C(2) C(3) -0.4(2) 6_565 . .
C(1) C(2) C(3) N(1) 0.9(3) . . .
N(2) C(4) C(5) C(4) -177(7) . . 8_555
N(2) C(4) C(5) C(6) 5(9) . . .
C(4) C(5) C(6) C(7) -0.5(4) . . .
C(4) C(5) C(6) C(7) 177.9(2) . . 8_555
C(4) C(5) C(6) C(7) -177.9(2) 8_555 . .
C(4) C(5) C(6) C(7) 0.5(4) 8_555 . 8_555
C(5) C(6) C(7) C(8) 175.3(2) . . .
C(5) C(6) C(7) C(8) -175.3(2) . 8_555 8_555
C(7) C(6) C(7) C(8) 3.2(4) . 8_555 8_555
C(7) C(6) C(7) C(8) -3.2(4) 8_555 . .
C(6) C(7) C(8) C(9) 1.3(4) . . .
C(7) C(8) C(9) C(8) 0.6(4) . . 8_555
C(7) C(8) C(9) C(10) 178.0(2) . . .
C(8) C(9) C(10) C(11) 31.1(4) . . .
C(8) C(9) C(10) C(10) -88.7(2) . . 4_755
C(8) C(9) C(10) C(11) 151.5(2) . . 8_555
C(8) C(9) C(10) C(11) -151.5(2) 8_555 . .
C(8) C(9) C(10) C(10) 88.7(2) 8_555 . 4_755
C(8) C(9) C(10) C(11) -31.1(4) 8_555 . 8_555
C(9) C(10) C(10) C(11) 58.5(2) . 4_755 4_755
C(9) C(10) C(11) N(3) -30(12) . . .
C(9) C(10) C(11) N(3) 30(12) . 8_555 8_555
C(10) C(10) C(11) N(3) 93(12) 4_755 . .
C(11) C(10) C(10) C(9) 58.5(2) . 4_755 4_755
C(11) C(10) C(10) C(11) -63.0(3) . 4_755 4_755
C(10) C(10) C(11) N(3) -93(12) 4_755 8_555 8_555
C(11) C(10) C(10) C(9) -58.5(2) 8_555 4_755 4_755
C(11) C(10) C(11) N(3) 151(12) . 8_555 8_555
C(11) C(10) C(11) N(3) -151(12) 8_555 . .
